data_1530745
loop_
_publ_author_name
'Sergienko, V.S.'
'Molchanov, V.N.'
'Torchenkova, E.A.'
'Porai-Koshits, M.A.'

_publ_section_title
;
 Synthesis and crystal structure of Na2 K6 (Mn W6 O24) (H2 O)12
;
_journal_name_full
;
Koordinatsionnaya Khimiya (= Coordination Chemistry (USSR))
;
_journal_page_first 936
_journal_page_last 942
_journal_volume 5
_journal_year 1979
_chemical_formula_sum 'H24 K6 Mn Na2 O36 W6'
_chemical_name_systematic 'Na2 K6 (Mn W6 O24) (H2 O)12'
_space_group_IT_number 166
_symmetry_space_group_name_Hall '-R 3 2"'
_symmetry_space_group_name_H-M 'R -3 m :H'
_cell_angle_alpha 90
_cell_angle_beta 90
_cell_angle_gamma 120
_cell_formula_units_Z 3
_cell_length_a 13.038
_cell_length_b 13.038
_cell_length_c 18.296
_cell_volume 2693.449
_citation_journal_id_ASTM KOKHDC
_cod_data_source_file Sergienko_KOKHDC_1979_542.cif
_cod_data_source_block H24K6Mn1Na2O36W6
_cod_original_formula_sum 'H24 K6 Mn1 Na2 O36 W6'
_cod_database_code 1530745

loop_
_symmetry_equiv_pos_as_xyz
x,y,z
-y,x-y,z
-x+y,-x,z
y,x,-z
-x,-x+y,-z
x-y,-y,-z
-x,-y,-z
y,-x+y,-z
x-y,x,-z
-y,-x,z
x,x-y,z
-x+y,y,z
x+2/3,y+1/3,z+1/3
-y+2/3,x-y+1/3,z+1/3
-x+y+2/3,-x+1/3,z+1/3
y+2/3,x+1/3,-z+1/3
-x+2/3,-x+y+1/3,-z+1/3
x-y+2/3,-y+1/3,-z+1/3
-x+2/3,-y+1/3,-z+1/3
y+2/3,-x+y+1/3,-z+1/3
x-y+2/3,x+1/3,-z+1/3
-y+2/3,-x+1/3,z+1/3
x+2/3,x-y+1/3,z+1/3
-x+y+2/3,y+1/3,z+1/3
x+1/3,y+2/3,z+2/3
-y+1/3,x-y+2/3,z+2/3
-x+y+1/3,-x+2/3,z+2/3
y+1/3,x+2/3,-z+2/3
-x+1/3,-x+y+2/3,-z+2/3
x-y+1/3,-y+2/3,-z+2/3
-x+1/3,-y+2/3,-z+2/3
y+1/3,-x+y+2/3,-z+2/3
x-y+1/3,x+2/3,-z+2/3
-y+1/3,-x+2/3,z+2/3
x+1/3,x-y+2/3,z+2/3
-x+y+1/3,y+2/3,z+2/3

loop_
_atom_site_label
_atom_site_type_symbol
_atom_site_fract_x
_atom_site_fract_y
_atom_site_fract_z
_atom_site_occupancy
_atom_site_U_iso_or_equiv
H3 H+1 0.035 0.196 0.355 1 0.0
O2 O-2 -0.1444 0.1444 0.0556 1 0.0
W1 W+6 0.24408 0 0 1 0.0
H2 H+1 -0.111 0.111 0.133 1 0.0
O4 O-2 -0.0888 0.0888 0.1968 1 0.0
Mn1 Mn+4 0 0 0 1 0.0
Na1 Na+1 0 0 0.2663 1 0.0
O3 O-2 0.3 0.3553 0.0684 1 0.0
H1 H+1 -0.122 0.122 0.222 1 0.0
O5 O-2 0.0886 -0.0886 0.3334 1 0.0
O1 O-2 0.0746 -0.0746 0.0529 1 0.0
K1 K+1 0.1468 -0.1468 0.187 1 0.0
